data_7248501
loop_
_publ_author_name
'Gawraczy\'nski, Jakub'
'Leszczy\'nski, Piotr J.'
'Cyra\'nski, Micha\/l K.'
'Dobrzycki, \/Lukasz'
'Ko\'zmi\'nski, Wiktor'
'Fija\/lkowski, Karol J.'
'Grochala, Wojciech'
'Jaro\'n, Tomasz'

_publ_section_title
;
 Synthesis and structural trends in a series of simple
 tetraalkylphosphonium salts
;
_journal_issue 20
_journal_name_full CrystEngComm
_journal_page_first 2673
_journal_page_last 2682
_journal_paper_doi 10.1039/D4CE00210E
_journal_volume 26
_journal_year 2024
_chemical_formula_moiety 'C8 H20 P, H O4 S'
_chemical_formula_sum 'C8 H21 O4 P S'
_chemical_formula_weight 244.28
_space_group_IT_number 14
_space_group_name_Hall '-P 2yn'
_space_group_name_H-M_alt 'P 1 21/n 1'
_symmetry_cell_setting monoclinic
_symmetry_Int_Tables_number 14
_symmetry_space_group_name_Hall '-P 2yn'
_symmetry_space_group_name_H-M 'P 1 21/n 1'
_audit_update_record
;
2024-02-27 deposited with the CCDC.	2024-04-15 downloaded from the CCDC.
;
_cell_angle_alpha 90
_cell_angle_beta 90.112(8)
_cell_angle_gamma 90
_cell_formula_units_Z 4
_cell_length_a 9.1506(9)
_cell_length_b 14.1196(14)
_cell_length_c 9.8428(10)
_cell_measurement_temperature 295
_cell_volume 1271.7(2)
_diffrn_ambient_temperature 295
_diffrn_measurement_device_type 'Panalytical X'Pert Pro'
_diffrn_radiation_monochromator none
_diffrn_radiation_probe x-ray
_diffrn_radiation_type 'Co K\a'
_diffrn_radiation_wavelength 1.79031
_exptl_absorpt_coefficient_mu 5.204
_exptl_crystal_density_diffrn 1.2759
_exptl_crystal_F_000 528
_pd_char_colour white
_pd_instr_location ' ?'
_pd_meas_2theta_range_inc 0.013
_pd_meas_2theta_range_max 89.997
_pd_meas_2theta_range_min 5.007
_pd_meas_number_of_points 6474
_pd_meas_scan_method cont
_pd_prep_temperature 295
_pd_proc_2theta_range_inc 0.013
_pd_proc_2theta_range_max 89.997
_pd_proc_2theta_range_min 5.007
_pd_proc_ls_background_function '36 Legendre polynoms'
_pd_proc_ls_pref_orient_corr none
_pd_proc_ls_profile_function Pseudo-Voigt
_pd_proc_ls_prof_R_factor 0.025116
_pd_proc_ls_prof_wR_expected 0.013882
_pd_proc_ls_prof_wR_factor 0.036213
_pd_spec_mounting 'quartz capillary'
_pd_spec_mount_mode transmission
_pd_spec_shape cylinder
_pd_spec_size_axial 18
_pd_spec_size_equat 0.7
_refine_diff_density_max 0.13
_refine_diff_density_min -0.14
_refine_ls_goodness_of_fit_all 2.6088
_refine_ls_hydrogen_treatment constr
_refine_ls_number_constraints 8
_refine_ls_number_parameters 126
_refine_ls_number_restraints 19
_refine_ls_R_factor_all 0.0550
_refine_ls_R_factor_gt 0.0488
_refine_ls_shift/su_max 0.0484
_refine_ls_shift/su_mean 0.0054
_refine_ls_weighting_details w=1/(\s^2^(I)+0.0016I^2^)
_refine_ls_weighting_scheme sigma
_refine_ls_wR_factor_all 0.0452
_refine_ls_wR_factor_gt 0.0444
_cod_data_source_file d4ce00210e2.cif
_cod_data_source_block 03TEPHS_beta
_cod_depositor_comments 'Adding full bibliography for 7248499--7248509.cif.'
_cod_database_code 7248501

loop_
_space_group_symop_id
_space_group_symop_operation_xyz
1 x,y,z
2 -x+1/2,y+1/2,-z+1/2
3 -x,-y,-z
4 x+1/2,-y+1/2,z+1/2

loop_
_atom_site_label
_atom_site_type_symbol
_atom_site_fract_x
_atom_site_fract_y
_atom_site_fract_z
_atom_site_adp_type
_atom_site_U_iso_or_equiv
_atom_site_site_symmetry_multiplicity
_atom_site_occupancy
_atom_site_calc_flag
_atom_site_refinement_flags
_atom_site_disorder_assembly
_atom_site_disorder_group
C1 C 0.540(2) 0.1970(10) 1.0218(16) Uani 0.11(2) 4 1 d . . .
H1 H 0.637997 0.16865 1.002663 Uiso 0.1319 4 1 d . . .
H2 H 0.558437 0.243073 1.096994 Uiso 0.1319 4 1 d . . .
C2 C 0.4383(19) 0.1213(9) 1.0701(17) Uani 0.13(3) 4 1 d . . .
H3 H 0.444175 0.065508 1.007877 Uiso 0.1964 4 1 d . . .
H4 H 0.466587 0.101599 1.164155 Uiso 0.1964 4 1 d . . .
H5 H 0.336007 0.146298 1.070773 Uiso 0.1964 4 1 d . . .
C3 C 0.414(3) 0.1764(10) 0.7474(15) Uani 0.11(2) 4 1 d . . .
H6 H 0.329399 0.13969 0.783835 Uiso 0.1319 4 1 d . . .
H7 H 0.354794 0.21047 0.677484 Uiso 0.1319 4 1 d . . .
C4 C 0.516(2) 0.1116(11) 0.6799(16) Uani 0.133(8) 4 1 d . . .
H8 H 0.533534 0.055222 0.739261 Uiso 0.1996 4 1 d . . .
H9 H 0.473096 0.090393 0.591428 Uiso 0.1996 4 1 d . . .
H10 H 0.610597 0.14488 0.662915 Uiso 0.1996 4 1 d . . .
C5 C 0.3221(17) 0.3295(11) 0.928(2) Uani 0.118(9) 4 1 d . . .
H11 H 0.345416 0.36099 1.016278 Uiso 0.1412 4 1 d . . .
H12 H 0.243553 0.286771 0.96267 Uiso 0.1412 4 1 d . . .
C6 C 0.2589(18) 0.3984(13) 0.8351(17) Uani 0.133(8) 4 1 d . . .
H13 H 0.155337 0.411192 0.861699 Uiso 0.1996 4 1 d . . .
H14 H 0.316321 0.458553 0.839411 Uiso 0.1996 4 1 d . . .
H15 H 0.261455 0.372762 0.740432 Uiso 0.1996 4 1 d . . .
C7 C 0.6202(18) 0.3274(11) 0.804(2) Uani 0.118(9) 4 1 d . . .
H16 H 0.703314 0.284713 0.779355 Uiso 0.1412 4 1 d . . .
H17 H 0.585542 0.358634 0.718356 Uiso 0.1412 4 1 d . . .
C8 C 0.6715(18) 0.4004(14) 0.9004(16) Uani 0.13(3) 4 1 d . . .
H18 H 0.719617 0.452982 0.849264 Uiso 0.1964 4 1 d . . .
H19 H 0.586391 0.425894 0.952338 Uiso 0.1964 4 1 d . . .
H20 H 0.74334 0.371532 0.965006 Uiso 0.1964 4 1 d . . .
O1 O 0.600(4) 0.412(3) 0.425(5) Uani 0.15(2) 4 1 d . . .
O2 O 0.352(4) 0.439(3) 0.418(5) Uani 0.15(2) 4 1 d . . .
H21 H 0.373768 0.485253 0.474308 Uiso 0.2239 4 1 d . . .
O3 O 0.471(5) 0.369(3) 0.243(4) Uani 0.24(4) 4 1 d . . .
O4 O 0.445(6) 0.287(3) 0.438(4) Uani 0.252(16) 4 1 d . . .
S1 S 0.4678(17) 0.3770(9) 0.3788(18) Uani 0.084(14) 4 1 d . . .
P1 P 0.4765(19) 0.2595(10) 0.8741(17) Uani 0.083(11) 4 1 d . . .

loop_
_atom_site_aniso_label
_atom_site_aniso_type_symbol
_atom_site_aniso_U_11
_atom_site_aniso_U_22
_atom_site_aniso_U_33
_atom_site_aniso_U_12
_atom_site_aniso_U_13
_atom_site_aniso_U_23
C1 C 0.09(3) 0.14(5) 0.10(5) -0.03(4) -0.07(4) -0.02(4)
C2 C 0.14(2) 0.07(4) 0.18(7) -0.08(4) -0.02(5) 0.04(5)
C3 C 0.09(3) 0.14(5) 0.10(5) -0.03(4) -0.07(4) -0.02(4)
C4 C 0.14(2) 0.0951 0.160276 -0.049503 0.005211 0.051055
C5 C 0.09(3) 0.174664 0.089994 -0.021724 -0.017037 0.008104
C6 C 0.14(2) 0.0951 0.160276 -0.049503 0.005211 0.051055
C7 C 0.09(3) 0.174664 0.089994 -0.021724 -0.017037 0.008104
C8 C 0.14(2) 0.07(4) 0.18(7) -0.08(4) -0.02(5) 0.04(5)
O1 O 0.07(2) 0.14(5) 0.23(5) 0.06(4) -0.07(4) -0.10(3)
O2 O 0.07(2) 0.14(5) 0.23(5) 0.06(4) -0.07(4) -0.10(3)
O3 O 0.31(5) 0.29(8) 0.12(7) 0.03(8) 0.12(7) 0.01(6)
O4 O 0.31(5) 0.214781 0.2376 -0.003525 0.109578 0.076104
S1 S 0.06(2) 0.10(2) 0.10(3) 0.01(2) 0.01(2) -0.01(2)
P1 P 0.050(17) 0.12(2) 0.074(19) -0.02(2) 0.002(19) -0.00(2)

loop_
_atom_type_symbol
_atom_type_scat_dispersion_real
_atom_type_scat_dispersion_imag
_atom_type_scat_source
C 0.0237 0.0125 'International Tables Vol C tables 4.2.6.8 and 6.1.1.1'
H 0.0000 0.0000 'International Tables Vol C tables 4.2.6.8 and 6.1.1.1'
O 0.0630 0.0440 'International Tables Vol C tables 4.2.6.8 and 6.1.1.1'
P 0.3388 0.5731 'International Tables Vol C tables 4.2.6.8 and 6.1.1.1'
S 0.3706 0.7329 'International Tables Vol C tables 4.2.6.8 and 6.1.1.1'

loop_
_exptl_crystal_face_index_h
_exptl_crystal_face_index_k
_exptl_crystal_face_index_l
_exptl_crystal_face_perp_dist
? ? ? ?

loop_
_geom_angle_atom_site_label_1
_geom_angle_atom_site_label_2
_geom_angle_atom_site_label_3
_geom_angle_site_symmetry_1
_geom_angle_site_symmetry_2
_geom_angle_site_symmetry_3
_geom_angle
_geom_angle_publ_flag
H1 C1 H2 . . . 103.55 ?
H1 C1 C2 . . . 109.47 ?
H1 C1 P1 . . . 109.47 ?
H2 C1 C2 . . . 109.47 ?
H2 C1 P1 . . . 109.47 ?
C2 C1 P1 . . . 114.8(14) ?
C1 C2 H3 . . . 109.47 ?
C1 C2 H4 . . . 109.47 ?
C1 C2 H5 . . . 109.47 ?
H3 C2 H4 . . . 109.47 ?
H3 C2 H5 . . . 109.47 ?
H4 C2 H5 . . . 109.47 ?
H6 C3 H7 . . . 94.23 ?
H6 C3 C4 . . . 109.47 ?
H6 C3 P1 . . . 109.47 ?
H7 C3 C4 . . . 109.47 ?
H7 C3 P1 . . . 109.47 ?
C4 C3 P1 . . . 121.3(17) ?
C3 C4 H8 . . . 109.47 ?
C3 C4 H9 . . . 109.47 ?
C3 C4 H10 . . . 109.47 ?
H8 C4 H9 . . . 109.47 ?
H8 C4 H10 . . . 109.47 ?
H9 C4 H10 . . . 109.47 ?
H11 C5 H12 . . . 97.77 ?
H11 C5 C6 . . . 109.47 ?
H11 C5 P1 . . . 109.47 ?
H12 C5 C6 . . . 109.47 ?
H12 C5 P1 . . . 109.47 ?
C6 C5 P1 . . . 119.1(16) ?
C5 C6 H13 . . . 109.47 ?
C5 C6 H14 . . . 109.47 ?
C5 C6 H15 . . . 109.47 ?
H13 C6 H14 . . . 109.47 ?
H13 C6 H15 . . . 109.47 ?
H14 C6 H15 . . . 109.47 ?
H16 C7 H17 . . . 106.96 ?
H16 C7 C8 . . . 109.47 ?
H16 C7 P1 . . . 109.47 ?
H17 C7 C8 . . . 109.47 ?
H17 C7 P1 . . . 109.47 ?
C8 C7 P1 . . . 111.9(16) ?
C7 C8 H18 . . . 109.47 ?
C7 C8 H19 . . . 109.47 ?
C7 C8 H20 . . . 109.47 ?
H18 C8 H19 . . . 109.47 ?
H18 C8 H20 . . . 109.47 ?
H19 C8 H20 . . . 109.47 ?
H21 O2 S1 . . . 118(4) ?
O1 S1 O2 . . . 110(3) ?
O1 S1 O3 . . . 110(3) ?
O1 S1 O4 . . . 109(3) ?
O2 S1 O3 . . . 110(3) ?
O2 S1 O4 . . . 109(3) ?
O3 S1 O4 . . . 109(3) ?
C1 P1 C3 . . . 109.6(10) ?
C1 P1 C5 . . . 106.3(12) ?
C1 P1 C7 . . . 110.3(13) ?
C3 P1 C5 . . . 108.5(13) ?
C3 P1 C7 . . . 108.6(13) ?
C5 P1 C7 . . . 113.5(11) ?

loop_
_geom_bond_atom_site_label_1
_geom_bond_atom_site_label_2
_geom_bond_site_symmetry_1
_geom_bond_site_symmetry_2
_geom_bond_distance
_geom_bond_publ_flag
C1 H1 . . 1 ?
C1 H2 . . 1 ?
C1 C2 . . 1.49(2) ?
C1 P1 . . 1.80(2) ?
C2 H3 . . 1 ?
C2 H4 . . 1 ?
C2 H5 . . 1 ?
C3 H6 . . 1 ?
C3 H7 . . 1 ?
C3 C4 . . 1.46(3) ?
C3 P1 . . 1.80(2) ?
C4 H8 . . 1 ?
C4 H9 . . 1 ?
C4 H10 . . 1 ?
C5 H11 . . 1 ?
C5 H12 . . 1 ?
C5 C6 . . 1.45(3) ?
C5 P1 . . 1.81(2) ?
C6 H13 . . 1 ?
C6 H14 . . 1 ?
C6 H15 . . 1 ?
C7 H16 . . 1 ?
C7 H17 . . 1 ?
C7 C8 . . 1.47(3) ?
C7 P1 . . 1.77(2) ?
C8 H18 . . 1 ?
C8 H19 . . 1 ?
C8 H20 . . 1 ?
O1 S1 . . 1.39(5) ?
O2 H21 . . 0.87(5) ?
O2 S1 . . 1.43(5) ?
O3 S1 . . 1.34(4) ?
O4 S1 . . 1.42(4) ?

loop_
_geom_hbond_atom_site_label_D
_geom_hbond_atom_site_label_H
_geom_hbond_atom_site_label_A
_geom_hbond_site_symmetry_D
_geom_hbond_site_symmetry_H
_geom_hbond_site_symmetry_A
_geom_hbond_distance_DH
_geom_hbond_distance_HA
_geom_hbond_distance_DA
_geom_hbond_angle_DHA
_geom_hbond_publ_flag
? ? ? ? ? ? ? ? ? ? ?

loop_
_geom_torsion_atom_site_label_1
_geom_torsion_atom_site_label_2
_geom_torsion_atom_site_label_3
_geom_torsion_atom_site_label_4
_geom_torsion_site_symmetry_1
_geom_torsion_site_symmetry_2
_geom_torsion_site_symmetry_3
_geom_torsion_site_symmetry_4
_geom_torsion
_geom_torsion_publ_flag
? ? ? ? ? ? ? ? ? ?

loop_
_restr_angle_atom_site_label_1
_restr_angle_site_symmetry_1
_restr_angle_atom_site_label_2
_restr_angle_site_symmetry_2
_restr_angle_atom_site_label_3
_restr_angle_site_symmetry_3
_restr_angle_target
_restr_angle_target_weight_param
O1 . S1 . O2 . 109.47 0.2
O1 . S1 . O3 . 109.47 0.2
O1 . S1 . O4 . 109.47 0.2
O2 . S1 . O3 . 109.47 0.2
O2 . S1 . O4 . 109.47 0.2
O3 . S1 . O4 . 109.47 0.2

loop_
_restr_distance_atom_site_label_1
_restr_distance_site_symmetry_1
_restr_distance_atom_site_label_2
_restr_distance_site_symmetry_2
_restr_distance_target
_restr_distance_target_weight_param
O2 . H21 . 0.85 0.01
S1 . O1 . 1.4 0.01
S1 . O3 . 1.4 0.01
S1 . O4 . 1.4 0.01
S1 . O2 . 1.4 0.01
C1 . C2 . 1.5 0.001
P1 . C1 . 1.78 0.01

loop_
_restr_equal_angle_atom_site_label_1
_restr_equal_angle_site_symmetry_1
_restr_equal_angle_atom_site_label_2
_restr_equal_angle_site_symmetry_2
_restr_equal_angle_atom_site_label_3
_restr_equal_angle_site_symmetry_3
_restr_equal_angle_class_class_id
_restr_equal_angle_class_target_weight_param
? ? ? ? ? ? ? ?

loop_
_restr_equal_distance_atom_site_label_1
_restr_equal_distance_site_symmetry_1
_restr_equal_distance_atom_site_label_2
_restr_equal_distance_site_symmetry_2
_restr_equal_distance_class_class_id
_restr_equal_distance_class_target_weight_param
P1 . C1 . 1 0.005
P1 . C3 . 1 0.005
P1 . C5 . 1 0.005
P1 . C7 . 1 0.005
C1 . C2 . 2 0.005
C3 . C4 . 2 0.005
C5 . C6 . 2 0.005
C7 . C8 . 2 0.005

loop_
_restr_equal_torsion_atom_site_label_1
_restr_equal_torsion_site_symmetry_1
_restr_equal_torsion_atom_site_label_2
_restr_equal_torsion_site_symmetry_2
_restr_equal_torsion_atom_site_label_3
_restr_equal_torsion_site_symmetry_3
_restr_equal_torsion_atom_site_label_4
_restr_equal_torsion_site_symmetry_4
_restr_equal_torsion_class_class_id
_restr_equal_torsion_class_target_weight_param
? ? ? ? ? ? ? ? ? ?

loop_
_restr_torsion_atom_site_label_1
_restr_torsion_site_symmetry_1
_restr_torsion_atom_site_label_2
_restr_torsion_site_symmetry_2
_restr_torsion_atom_site_label_3
_restr_torsion_site_symmetry_3
_restr_torsion_atom_site_label_4
_restr_torsion_site_symmetry_4
_restr_torsion_angle_target
_restr_torsion_weight_param
? ? ? ? ? ? ? ? ? ?

loop_
_jana_atom_site_adp_c_label
_jana_atom_site_adp_c_type_symbol
_jana_atom_site_adp_c_111
_jana_atom_site_adp_c_112
_jana_atom_site_adp_c_113
_jana_atom_site_adp_c_122
_jana_atom_site_adp_c_123
_jana_atom_site_adp_c_133
_jana_atom_site_adp_c_222
_jana_atom_site_adp_c_223
_jana_atom_site_adp_c_233
_jana_atom_site_adp_c_333
? ? ? ? ? ? ? ? ? ? ? ?

loop_
_jana_atom_site_adp_d_label
_jana_atom_site_adp_d_type_symbol
_jana_atom_site_adp_d_1111
_jana_atom_site_adp_d_1112
_jana_atom_site_adp_d_1113
_jana_atom_site_adp_d_1122
_jana_atom_site_adp_d_1123
_jana_atom_site_adp_d_1133
_jana_atom_site_adp_d_1222
_jana_atom_site_adp_d_1223
_jana_atom_site_adp_d_1233
_jana_atom_site_adp_d_1333
_jana_atom_site_adp_d_2222
_jana_atom_site_adp_d_2223
_jana_atom_site_adp_d_2233
_jana_atom_site_adp_d_2333
_jana_atom_site_adp_d_3333
? ? ? ? ? ? ? ? ? ? ? ? ? ? ? ? ?

loop_
_jana_atom_site_adp_e_label
_jana_atom_site_adp_e_type_symbol
_jana_atom_site_adp_e_11111
_jana_atom_site_adp_e_11112
_jana_atom_site_adp_e_11113
_jana_atom_site_adp_e_11122
_jana_atom_site_adp_e_11123
_jana_atom_site_adp_e_11133
_jana_atom_site_adp_e_11222
_jana_atom_site_adp_e_11223
_jana_atom_site_adp_e_11233
_jana_atom_site_adp_e_11333
_jana_atom_site_adp_e_12222
_jana_atom_site_adp_e_12223
_jana_atom_site_adp_e_12233
_jana_atom_site_adp_e_12333
_jana_atom_site_adp_e_13333
_jana_atom_site_adp_e_22222
_jana_atom_site_adp_e_22223
_jana_atom_site_adp_e_22233
_jana_atom_site_adp_e_22333
_jana_atom_site_adp_e_23333
_jana_atom_site_adp_e_33333
? ? ? ? ? ? ? ? ? ? ? ? ? ? ? ? ? ? ? ? ? ? ?

loop_
_jana_atom_site_adp_f_label
_jana_atom_site_adp_f_type_symbol
_jana_atom_site_adp_f_111111
_jana_atom_site_adp_f_111112
_jana_atom_site_adp_f_111113
_jana_atom_site_adp_f_111122
_jana_atom_site_adp_f_111123
_jana_atom_site_adp_f_111133
_jana_atom_site_adp_f_111222
_jana_atom_site_adp_f_111223
_jana_atom_site_adp_f_111233
_jana_atom_site_adp_f_111333
_jana_atom_site_adp_f_112222
_jana_atom_site_adp_f_112223
_jana_atom_site_adp_f_112233
_jana_atom_site_adp_f_112333
_jana_atom_site_adp_f_113333
_jana_atom_site_adp_f_122222
_jana_atom_site_adp_f_122223
_jana_atom_site_adp_f_122233
_jana_atom_site_adp_f_122333
_jana_atom_site_adp_f_123333
_jana_atom_site_adp_f_133333
_jana_atom_site_adp_f_222222
_jana_atom_site_adp_f_222223
_jana_atom_site_adp_f_222233
_jana_atom_site_adp_f_222333
_jana_atom_site_adp_f_223333
_jana_atom_site_adp_f_233333
_jana_atom_site_adp_f_333333
? ? ? ? ? ? ? ? ? ? ? ? ? ? ? ? ? ? ? ? ? ? ? ? ? ? ? ? ? ?
